data_2230052
loop_
_publ_author_name
'Gainsford, Graeme J.'
'Ashraf, Mohamed'
'Kay, Andrew J.'

_publ_section_title
;
 4-<i>tert</i>-Butyl-2-[2-(1,3,3-trimethylindolin-2-ylidene)ethylidene]cyclohexanone
;
_journal_coeditor_code JJ2085
_journal_issue 5
_journal_name_full 'Acta Crystallographica Section E'
_journal_page_first o1210
_journal_paper_doi 10.1107/S1600536811014590
_journal_volume 67
_journal_year 2011
_chemical_formula_iupac 'C23 H31 N O'
_chemical_formula_moiety 'C23 H31 N O'
_chemical_formula_sum 'C23 H31 N O'
_chemical_formula_weight 337.49
_chemical_name_systematic
;
4-<i>tert</i>-Butyl-2-[2-(1,3,3-trimethylindolin-2-
ylidene)ethylidene]cyclohexanone
;
_space_group_IT_number 14
_symmetry_cell_setting monoclinic
_symmetry_space_group_name_Hall '-P 2yn'
_symmetry_space_group_name_H-M 'P 1 21/n 1'
_atom_sites_solution_hydrogens geom
_atom_sites_solution_primary direct
_atom_sites_solution_secondary difmap
_audit_creation_method SHELXL97
_cell_angle_alpha 90.00
_cell_angle_beta 100.045(2)
_cell_angle_gamma 90.00
_cell_formula_units_Z 4
_cell_length_a 9.7327(4)
_cell_length_b 17.2187(6)
_cell_length_c 12.1303(4)
_cell_measurement_reflns_used 9800
_cell_measurement_temperature 116(2)
_cell_measurement_theta_max 27.25
_cell_measurement_theta_min 2.37
_cell_volume 2001.69(13)
_computing_cell_refinement 'SAINT (Bruker, 2005)'
_computing_data_collection 'APEX2 (Bruker, 2005)'
_computing_data_reduction
;
SAINT (Bruker, 2005) and SADABS (Sheldrick, 1995)
;
_computing_molecular_graphics
;
ORTEP-3 (Farrugia, 1997) and Mercury (Macrae <i>et al.</i>,
2008)
;
_computing_publication_material
;
SHELXL97 (Sheldrick, 2008) and PLATON (Spek, 2009)
;
_computing_structure_refinement 'SHELXL97 (Sheldrick, 2008)'
_computing_structure_solution 'SHELXS97 (Sheldrick, 2008)'
_diffrn_ambient_temperature 116(2)
_diffrn_detector_area_resol_mean 8.333
_diffrn_measured_fraction_theta_full 0.993
_diffrn_measured_fraction_theta_max 0.993
_diffrn_measurement_device_type 'Bruker APEXII CCD'
_diffrn_measurement_method '\f and \w'
_diffrn_radiation_monochromator graphite
_diffrn_radiation_source 'fine-focus sealed tube'
_diffrn_radiation_type MoK\a
_diffrn_radiation_wavelength 0.71073
_diffrn_reflns_av_R_equivalents 0.0429
_diffrn_reflns_av_sigmaI/netI 0.0226
_diffrn_reflns_limit_h_max 12
_diffrn_reflns_limit_h_min -12
_diffrn_reflns_limit_k_max 22
_diffrn_reflns_limit_k_min -22
_diffrn_reflns_limit_l_max 15
_diffrn_reflns_limit_l_min -15
_diffrn_reflns_number 44399
_diffrn_reflns_theta_full 27.33
_diffrn_reflns_theta_max 27.33
_diffrn_reflns_theta_min 2.43
_diffrn_standards_decay_% 0
_diffrn_standards_number 0
_exptl_absorpt_coefficient_mu 0.067
_exptl_absorpt_correction_T_max 0.7455
_exptl_absorpt_correction_T_min 0.6681
_exptl_absorpt_correction_type multi-scan
_exptl_absorpt_process_details '(Blessing, 1995)'
_exptl_crystal_colour orange
_exptl_crystal_density_diffrn 1.120
_exptl_crystal_density_method 'not measured'
_exptl_crystal_description block
_exptl_crystal_F_000 736
_exptl_crystal_size_max 0.62
_exptl_crystal_size_mid 0.49
_exptl_crystal_size_min 0.25
_refine_diff_density_max 0.259
_refine_diff_density_min -0.207
_refine_ls_extinction_method none
_refine_ls_goodness_of_fit_ref 1.046
_refine_ls_hydrogen_treatment mixed
_refine_ls_matrix_type full
_refine_ls_number_parameters 308
_refine_ls_number_reflns 4500
_refine_ls_number_restraints 5
_refine_ls_restrained_S_all 1.059
_refine_ls_R_factor_all 0.0617
_refine_ls_R_factor_gt 0.0496
_refine_ls_shift/su_max 0.000
_refine_ls_shift/su_mean 0.000
_refine_ls_structure_factor_coef Fsqd
_refine_ls_weighting_details 'calc w = 1/[\s^2^(Fo^2^)+(0.0594P)^2^+0.7200P] where P=(Fo^2^+2Fc^2^)/3'
_refine_ls_weighting_scheme calc
_refine_ls_wR_factor_gt 0.1264
_refine_ls_wR_factor_ref 0.1339
_reflns_number_gt 3690
_reflns_number_total 4500
_reflns_threshold_expression I>2\s(I)
_cod_data_source_file jj2085.cif
_cod_data_source_block I
_cod_depositor_comments
;
The following automatic conversions were performed:

data name '_iucr_refine_instruction_details' was replaced with
'_iucr_refine_instructions_details' as specified in the replacement
file 'data/replacement-values/replacement_tags.lst'.

Automatic conversion script
Id: cif_correct_tags 9268 2022-04-12 08:56:07Z antanas 
;
_cod_original_sg_symbol_H-M 'P 21/n'
_cod_database_code 2230052
_cod_database_fobs_code 2230052

loop_
_symmetry_equiv_pos_as_xyz
'x, y, z'
'-x+1/2, y+1/2, -z+1/2'
'-x, -y, -z'
'x-1/2, -y-1/2, z-1/2'

loop_
_atom_site_type_symbol
_atom_site_label
_atom_site_fract_x
_atom_site_fract_y
_atom_site_fract_z
_atom_site_U_iso_or_equiv
_atom_site_adp_type
_atom_site_calc_flag
_atom_site_refinement_flags
_atom_site_occupancy
_atom_site_symmetry_multiplicity
_atom_site_disorder_assembly
_atom_site_disorder_group
O O1 0.28457(12) 0.66246(6) 0.71213(10) 0.0437(3) Uani d . 1 1 . .
N N1 0.79474(12) 0.49759(7) 1.02889(9) 0.0283(3) Uani d . 1 1 . .
C C1 0.89106(14) 0.53885(8) 1.10624(11) 0.0270(3) Uani d . 1 1 . .
C C2 1.00469(15) 0.51059(9) 1.18053(12) 0.0331(3) Uani d . 1 1 . .
H H2 1.0261 0.4567 1.1848 0.040 Uiso calc R 1 1 . .
C C3 1.08596(16) 0.56435(10) 1.24853(12) 0.0379(4) Uani d . 1 1 . .
H H3 1.1654 0.5469 1.2995 0.045 Uiso calc R 1 1 . .
C C4 1.05364(16) 0.64254(10) 1.24352(12) 0.0384(4) Uani d . 1 1 . .
H H4 1.1103 0.6779 1.2915 0.046 Uiso calc R 1 1 . .
C C5 0.93804(15) 0.67029(9) 1.16829(12) 0.0320(3) Uani d . 1 1 . .
H H5 0.9150 0.7239 1.1654 0.038 Uiso calc R 1 1 . .
C C6 0.85852(14) 0.61754(8) 1.09849(11) 0.0265(3) Uani d . 1 1 . .
C C7 0.73269(13) 0.63014(8) 1.00634(11) 0.0259(3) Uani d . 1 1 . .
C C8 0.70101(13) 0.54643(8) 0.96512(11) 0.0262(3) Uani d . 1 1 . .
C C9 0.79355(16) 0.41346(8) 1.02159(13) 0.0335(3) Uani d . 1 1 . .
H H9A 0.8428 0.3971 0.9616 0.050 Uiso calc R 1 1 . .
H H9B 0.6969 0.3950 1.0053 0.050 Uiso calc R 1 1 . .
H H9C 0.8401 0.3915 1.0929 0.050 Uiso calc R 1 1 . .
C C10 0.77348(15) 0.68104(9) 0.91287(12) 0.0329(3) Uani d . 1 1 . .
H H10A 0.8527 0.6574 0.8854 0.049 Uiso calc R 1 1 . .
H H10B 0.7997 0.7329 0.9425 0.049 Uiso calc R 1 1 . .
H H10C 0.6940 0.6852 0.8512 0.049 Uiso calc R 1 1 . .
C C11 0.61232(15) 0.66848(9) 1.05326(12) 0.0340(3) Uani d . 1 1 . .
H H11A 0.6454 0.7166 1.0921 0.051 Uiso calc R 1 1 . .
H H11B 0.5790 0.6329 1.1059 0.051 Uiso calc R 1 1 . .
H H11C 0.5358 0.6803 0.9916 0.051 Uiso calc R 1 1 . .
C C12 0.60291(14) 0.52054(8) 0.87812(11) 0.0299(3) Uani d . 1 1 . .
H H12 0.6070 0.4673 0.8587 0.036 Uiso calc R 1 1 . .
C C13 0.49551(14) 0.56575(8) 0.81416(11) 0.0291(3) Uani d . 1 1 . .
H H13 0.4886 0.6184 0.8360 0.035 Uiso calc R 1 1 . .
C C14 0.40147(14) 0.54095(8) 0.72454(11) 0.0286(3) Uani d . 1 1 B .
C C15 0.29387(14) 0.59685(9) 0.67486(12) 0.0308(3) Uani d . 1 1 B .
C C16 0.19053(16) 0.57155(10) 0.57339(14) 0.0418(4) Uani d D 1 1 . .
H H16A 0.0979 0.5924 0.5811 0.063 Uiso calc R 1 1 A 1
H H16B 0.2175 0.5965 0.5068 0.063 Uiso calc R 1 1 A 1
C C19 0.4067(2) 0.46039(9) 0.67678(13) 0.0394(4) Uani d D 1 1 . .
H H19A 0.496(2) 0.4472(12) 0.6680(17) 0.059 Uiso d . 1 1 . .
H H19B 0.375(2) 0.4235(12) 0.7229(18) 0.059 Uiso d . 1 1 . .
C C17A 0.1748(3) 0.48893(14) 0.5508(2) 0.0303(5) Uani d PD 0.663(3) 1 B 1
H H17A 0.118(3) 0.4799(16) 0.480(2) 0.045 Uiso d P 0.663(3) 1 B 1
H H17B 0.129(3) 0.4671(16) 0.610(2) 0.045 Uiso d P 0.663(3) 1 B 1
C C18A 0.3166(2) 0.45000(15) 0.5576(2) 0.0255(5) Uani d PD 0.663(3) 1 B 1
H H18A 0.366(3) 0.4800(15) 0.507(2) 0.038 Uiso d P 0.663(3) 1 B 1
C C20A 0.3096(6) 0.3654(4) 0.5180(5) 0.0281(10) Uani d P 0.663(3) 1 B 1
C C21A 0.4546(3) 0.32873(16) 0.5326(3) 0.0469(7) Uani d P 0.663(3) 1 B 1
H H21A 0.4482 0.2777 0.4964 0.070 Uiso calc PR 0.663(3) 1 B 1
H H21B 0.4919 0.3228 0.6126 0.070 Uiso calc PR 0.663(3) 1 B 1
H H21C 0.5168 0.3622 0.4982 0.070 Uiso calc PR 0.663(3) 1 B 1
C C22A 0.2492(3) 0.36163(15) 0.39073(19) 0.0434(6) Uani d P 0.663(3) 1 B 1
H H22A 0.1527 0.3805 0.3776 0.065 Uiso calc PR 0.663(3) 1 B 1
H H22B 0.2511 0.3078 0.3648 0.065 Uiso calc PR 0.663(3) 1 B 1
H H22C 0.3056 0.3942 0.3496 0.065 Uiso calc PR 0.663(3) 1 B 1
C C23A 0.2173(3) 0.31416(14) 0.5787(2) 0.0400(6) Uani d P 0.663(3) 1 B 1
H H23A 0.2166 0.2610 0.5497 0.060 Uiso calc PR 0.663(3) 1 B 1
H H23B 0.1219 0.3347 0.5659 0.060 Uiso calc PR 0.663(3) 1 B 1
H H23C 0.2544 0.3141 0.6591 0.060 Uiso calc PR 0.663(3) 1 B 1
C C17B 0.2366(6) 0.4922(3) 0.5221(4) 0.0331(11) Uani d PD 0.337(3) 1 B 2
H H17C 0.1547 0.4715 0.4705 0.050 Uiso calc PR 0.337(3) 1 B 2
H H17D 0.3085 0.5048 0.4764 0.050 Uiso calc PR 0.337(3) 1 B 2
C C18B 0.2938(5) 0.4273(3) 0.6024(5) 0.0268(10) Uani d PD 0.337(3) 1 B 2
H H18B 0.225(6) 0.421(3) 0.653(4) 0.040 Uiso d P 0.337(3) 1 B 2
C C20B 0.3155(11) 0.3475(7) 0.5420(9) 0.030(2) Uani d PD 0.337(3) 1 B 2
C C21B 0.3865(6) 0.2909(3) 0.6310(5) 0.0512(15) Uani d PD 0.337(3) 1 B 2
H H21D 0.4037 0.2415 0.5954 0.077 Uiso calc PR 0.337(3) 1 B 2
H H21E 0.3259 0.2818 0.6863 0.077 Uiso calc PR 0.337(3) 1 B 2
H H21F 0.4754 0.3128 0.6683 0.077 Uiso calc PR 0.337(3) 1 B 2
C C22B 0.4077(6) 0.3596(3) 0.4542(5) 0.0498(15) Uani d PD 0.337(3) 1 B 2
H H22D 0.4241 0.3096 0.4203 0.075 Uiso calc PR 0.337(3) 1 B 2
H H22E 0.4970 0.3820 0.4897 0.075 Uiso calc PR 0.337(3) 1 B 2
H H22F 0.3612 0.3950 0.3962 0.075 Uiso calc PR 0.337(3) 1 B 2
C C23B 0.1757(5) 0.3156(3) 0.4890(5) 0.0526(16) Uani d PD 0.337(3) 1 B 2
H H23D 0.1150 0.3123 0.5454 0.079 Uiso calc PR 0.337(3) 1 B 2
H H23E 0.1878 0.2638 0.4589 0.079 Uiso calc PR 0.337(3) 1 B 2
H H23F 0.1331 0.3501 0.4282 0.079 Uiso calc PR 0.337(3) 1 B 2

loop_
_atom_site_aniso_label
_atom_site_aniso_U_11
_atom_site_aniso_U_22
_atom_site_aniso_U_33
_atom_site_aniso_U_12
_atom_site_aniso_U_13
_atom_site_aniso_U_23
O1 0.0452(6) 0.0324(6) 0.0489(7) 0.0034(5) -0.0046(5) -0.0071(5)
N1 0.0312(6) 0.0245(6) 0.0280(6) -0.0020(4) 0.0014(5) 0.0022(4)
C1 0.0286(7) 0.0298(7) 0.0231(6) -0.0024(5) 0.0057(5) 0.0015(5)
C2 0.0356(8) 0.0353(8) 0.0280(7) 0.0050(6) 0.0044(6) 0.0057(6)
C3 0.0327(8) 0.0506(10) 0.0279(7) 0.0025(7) -0.0018(6) 0.0026(6)
C4 0.0362(8) 0.0451(9) 0.0311(7) -0.0066(7) -0.0018(6) -0.0062(6)
C5 0.0327(7) 0.0315(7) 0.0313(7) -0.0029(6) 0.0040(6) -0.0027(6)
C6 0.0239(6) 0.0303(7) 0.0252(6) -0.0007(5) 0.0040(5) 0.0022(5)
C7 0.0250(6) 0.0247(7) 0.0271(6) -0.0030(5) 0.0017(5) 0.0007(5)
C8 0.0261(6) 0.0270(7) 0.0264(6) -0.0026(5) 0.0066(5) 0.0025(5)
C9 0.0392(8) 0.0237(7) 0.0367(7) -0.0017(6) 0.0046(6) 0.0022(6)
C10 0.0331(7) 0.0302(7) 0.0342(7) -0.0038(6) 0.0026(6) 0.0063(6)
C11 0.0285(7) 0.0367(8) 0.0363(7) 0.0006(6) 0.0046(6) -0.0049(6)
C12 0.0331(7) 0.0267(7) 0.0291(7) -0.0051(5) 0.0033(6) -0.0007(5)
C13 0.0276(7) 0.0299(7) 0.0299(7) -0.0049(5) 0.0050(5) -0.0018(5)
C14 0.0297(7) 0.0292(7) 0.0263(6) -0.0046(5) 0.0031(5) -0.0010(5)
C15 0.0277(7) 0.0321(8) 0.0322(7) -0.0048(5) 0.0040(6) -0.0023(6)
C16 0.0269(7) 0.0476(10) 0.0470(9) 0.0031(6) -0.0046(6) -0.0127(7)
C19 0.0522(10) 0.0295(8) 0.0313(8) 0.0017(7) -0.0068(7) -0.0026(6)
C17A 0.0213(12) 0.0320(12) 0.0342(13) 0.0011(10) -0.0042(10) -0.0044(10)
C18A 0.0219(11) 0.0286(13) 0.0249(12) -0.0020(9) 0.0009(9) -0.0001(10)
C20A 0.0269(14) 0.023(3) 0.034(2) -0.0007(14) 0.0050(12) 0.0008(14)
C21A 0.0356(13) 0.0441(15) 0.0596(18) 0.0067(11) 0.0046(12) -0.0154(13)
C22A 0.0568(16) 0.0425(14) 0.0300(12) -0.0024(11) 0.0047(11) -0.0081(10)
C23A 0.0465(14) 0.0316(12) 0.0440(14) -0.0074(10) 0.0137(11) -0.0016(10)
C17B 0.027(3) 0.036(3) 0.032(2) 0.001(2) -0.005(2) -0.0046(19)
C18B 0.028(2) 0.024(2) 0.029(2) -0.0033(17) 0.0057(19) 0.0004(19)
C20B 0.040(3) 0.013(5) 0.039(5) -0.005(3) 0.009(3) -0.009(3)
C21B 0.069(4) 0.028(3) 0.053(3) -0.003(2) 0.002(3) -0.004(2)
C22B 0.054(3) 0.049(3) 0.052(3) -0.005(2) 0.024(3) -0.013(3)
C23B 0.039(3) 0.049(3) 0.068(4) -0.009(2) 0.005(3) -0.029(3)

loop_
_atom_type_symbol
_atom_type_description
_atom_type_scat_dispersion_real
_atom_type_scat_dispersion_imag
_atom_type_scat_source
C C 0.0033 0.0016 'International Tables Vol C Tables 4.2.6.8 and 6.1.1.4'
H H 0.0000 0.0000 'International Tables Vol C Tables 4.2.6.8 and 6.1.1.4'
N N 0.0061 0.0033 'International Tables Vol C Tables 4.2.6.8 and 6.1.1.4'
O O 0.0106 0.0060 'International Tables Vol C Tables 4.2.6.8 and 6.1.1.4'

loop_
_geom_angle_atom_site_label_1
_geom_angle_atom_site_label_2
_geom_angle_atom_site_label_3
_geom_angle_site_symmetry_1
_geom_angle_site_symmetry_3
_geom_angle
_geom_angle_publ_flag
C8 N1 C1 . . 111.58(11) ?
C8 N1 C9 . . 125.35(12) ?
C1 N1 C9 . . 123.04(11) ?
C2 C1 C6 . . 122.14(13) ?
C2 C1 N1 . . 128.51(13) ?
C6 C1 N1 . . 109.35(11) ?
C1 C2 C3 . . 117.27(14) ?
C1 C2 H2 . . 121.4 ?
C3 C2 H2 . . 121.4 ?
C4 C3 C2 . . 121.39(14) ?
C4 C3 H3 . . 119.3 ?
C2 C3 H3 . . 119.3 ?
C3 C4 C5 . . 120.74(14) ?
C3 C4 H4 . . 119.6 ?
C5 C4 H4 . . 119.6 ?
C6 C5 C4 . . 118.31(14) ?
C6 C5 H5 . . 120.8 ?
C4 C5 H5 . . 120.8 ?
C5 C6 C1 . . 120.13(12) ?
C5 C6 C7 . . 130.43(13) ?
C1 C6 C7 . . 109.44(11) ?
C6 C7 C11 . . 110.89(11) ?
C6 C7 C10 . . 110.13(11) ?
C11 C7 C10 . . 109.83(12) ?
C6 C7 C8 . . 101.24(10) ?
C11 C7 C8 . . 113.57(11) ?
C10 C7 C8 . . 110.91(11) ?
C12 C8 N1 . . 122.67(13) ?
C12 C8 C7 . . 128.96(12) ?
N1 C8 C7 . . 108.32(11) ?
N1 C9 H9A . . 109.5 ?
N1 C9 H9B . . 109.5 ?
H9A C9 H9B . . 109.5 ?
N1 C9 H9C . . 109.5 ?
H9A C9 H9C . . 109.5 ?
H9B C9 H9C . . 109.5 ?
C7 C10 H10A . . 109.5 ?
C7 C10 H10B . . 109.5 ?
H10A C10 H10B . . 109.5 ?
C7 C10 H10C . . 109.5 ?
H10A C10 H10C . . 109.5 ?
H10B C10 H10C . . 109.5 ?
C7 C11 H11A . . 109.5 ?
C7 C11 H11B . . 109.5 ?
H11A C11 H11B . . 109.5 ?
C7 C11 H11C . . 109.5 ?
H11A C11 H11C . . 109.5 ?
H11B C11 H11C . . 109.5 ?
C8 C12 C13 . . 126.21(13) ?
C8 C12 H12 . . 116.9 ?
C13 C12 H12 . . 116.9 ?
C14 C13 C12 . . 126.32(14) ?
C14 C13 H13 . . 116.8 ?
C12 C13 H13 . . 116.8 ?
C13 C14 C15 . . 116.93(13) ?
C13 C14 C19 . . 122.16(13) ?
C15 C14 C19 . . 120.91(12) ?
O1 C15 C14 . . 123.00(13) ?
O1 C15 C16 . . 118.98(13) ?
C14 C15 C16 . . 118.03(13) ?
C17A C16 C15 . . 118.01(16) ?
C15 C16 C17B . . 111.8(2) ?
C17A C16 H16A . . 107.8 ?
C15 C16 H16A . . 107.8 ?
C17B C16 H16A . . 132.0 ?
C17A C16 H16B . . 107.8 ?
C15 C16 H16B . . 107.8 ?
C17B C16 H16B . . 85.5 ?
H16A C16 H16B . . 107.1 ?
C18B C19 C14 . . 122.8(2) ?
C14 C19 C18A . . 114.15(14) ?
C18B C19 H19A . . 118.0(13) ?
C14 C19 H19A . . 111.5(13) ?
C18A C19 H19A . . 104.6(13) ?
C18B C19 H19B . . 78.9(13) ?
C14 C19 H19B . . 111.0(13) ?
C18A C19 H19B . . 106.6(13) ?
H19A C19 H19B . . 108.5(18) ?
C16 C17A C18A . . 110.9(2) ?
C16 C17A H17A . . 110.8(17) ?
C18A C17A H17A . . 111.0(17) ?
C16 C17A H17B . . 106.3(16) ?
C18A C17A H17B . . 108.2(17) ?
H17A C17A H17B . . 109(2) ?
C17A C18A C20A . . 114.3(3) ?
C17A C18A C19 . . 110.9(2) ?
C20A C18A C19 . . 112.7(3) ?
C17A C18A H18A . . 105.7(15) ?
C20A C18A H18A . . 107.5(15) ?
C19 C18A H18A . . 105.0(15) ?
C21A C20A C18A . . 111.6(4) ?
C21A C20A C23A . . 108.2(3) ?
C18A C20A C23A . . 113.2(5) ?
C21A C20A C22A . . 106.3(5) ?
C18A C20A C22A . . 109.9(3) ?
C23A C20A C22A . . 107.5(4) ?
C18B C17B C16 . . 118.4(4) ?
C18B C17B H17A . . 111.2(14) ?
C16 C17B H18A . . 122.0(12) ?
C16 C17B H17C . . 107.7 ?
H18A C17B H17C . . 122.5 ?
C18B C17B H17D . . 107.7 ?
C16 C17B H17D . . 107.7 ?
H17A C17B H17D . . 121.5 ?
H17C C17B H17D . . 107.1 ?
C19 C18B C17B . . 105.6(4) ?
C19 C18B C20B . . 119.4(5) ?
C17B C18B C20B . . 113.8(5) ?
C19 C18B H18B . . 100(3) ?
C17B C18B H18B . . 106(3) ?
C20B C18B H18B . . 110(3) ?
C23B C20B C22B . . 110.5(8) ?
C23B C20B C21B . . 109.4(7) ?
C22B C20B C21B . . 109.4(8) ?
C23B C20B C18B . . 109.2(8) ?
C22B C20B C18B . . 110.3(7) ?
C21B C20B C18B . . 107.9(8) ?
C20B C21B H21D . . 109.5 ?
C20B C21B H21E . . 109.5 ?
H21D C21B H21E . . 109.5 ?
C20B C21B H21F . . 109.5 ?
H21D C21B H21F . . 109.5 ?
H21E C21B H21F . . 109.5 ?
C20B C22B H22D . . 109.5 ?
C20B C22B H22E . . 109.5 ?
H22D C22B H22E . . 109.5 ?
C20B C22B H22F . . 109.5 ?
H22D C22B H22F . . 109.5 ?
H22E C22B H22F . . 109.5 ?
C20B C23B H23D . . 109.5 ?
C20B C23B H23E . . 109.5 ?
H23D C23B H23E . . 109.5 ?
C20B C23B H23F . . 109.5 ?
H23D C23B H23F . . 109.5 ?
H23E C23B H23F . . 109.5 ?

loop_
_geom_bond_atom_site_label_1
_geom_bond_atom_site_label_2
_geom_bond_site_symmetry_2
_geom_bond_distance
_geom_bond_publ_flag
O1 C15 . 1.2260(18) ?
N1 C8 . 1.3754(17) ?
N1 C1 . 1.3989(17) ?
N1 C9 . 1.4513(17) ?
C1 C2 . 1.3872(19) ?
C1 C6 . 1.3910(19) ?
C2 C3 . 1.391(2) ?
C2 H2 . 0.9500 ?
C3 C4 . 1.381(2) ?
C3 H3 . 0.9500 ?
C4 C5 . 1.403(2) ?
C4 H4 . 0.9500 ?
C5 C6 . 1.3828(19) ?
C5 H5 . 0.9500 ?
C6 C7 . 1.5228(18) ?
C7 C11 . 1.5378(19) ?
C7 C10 . 1.5389(19) ?
C7 C8 . 1.5392(18) ?
C8 C12 . 1.3684(18) ?
C9 H9A . 0.9800 ?
C9 H9B . 0.9800 ?
C9 H9C . 0.9800 ?
C10 H10A . 0.9800 ?
C10 H10B . 0.9800 ?
C10 H10C . 0.9800 ?
C11 H11A . 0.9800 ?
C11 H11B . 0.9800 ?
C11 H11C . 0.9800 ?
C12 C13 . 1.4204(19) ?
C12 H12 . 0.9500 ?
C13 C14 . 1.3619(18) ?
C13 H13 . 0.9500 ?
C14 C15 . 1.472(2) ?
C14 C19 . 1.508(2) ?
C15 C16 . 1.5114(19) ?
C16 C17A . 1.452(3) ?
C16 C17B . 1.597(5) ?
C16 H16A . 0.9900 ?
C16 H16B . 0.9900 ?
C19 C18B . 1.415(4) ?
C19 C18A . 1.565(3) ?
C19 H19A . 0.92(2) ?
C19 H19B . 0.93(2) ?
C17A C18A . 1.524(4) ?
C17A H17A . 0.95(3) ?
C17A H17B . 0.98(3) ?
C18A C20A . 1.531(7) ?
C18A H18A . 0.99(3) ?
C20A C21A . 1.528(6) ?
C20A C23A . 1.537(5) ?
C20A C22A . 1.554(7) ?
C21A H21A . 0.9800 ?
C21A H21B . 0.9800 ?
C21A H21C . 0.9800 ?
C22A H22A . 0.9800 ?
C22A H22B . 0.9800 ?
C22A H22C . 0.9800 ?
C23A H23A . 0.9800 ?
C23A H23B . 0.9800 ?
C23A H23C . 0.9800 ?
C17B C18B . 1.523(7) ?
C17B H17C . 0.9900 ?
C17B H17D . 0.9900 ?
C18B C20B . 1.587(14) ?
C18B H18B . 0.99(5) ?
C20B C23B . 1.504(11) ?
C20B C22B . 1.521(11) ?
C20B C21B . 1.527(9) ?
C21B H21D . 0.9800 ?
C21B H21E . 0.9800 ?
C21B H21F . 0.9800 ?
C22B H22D . 0.9800 ?
C22B H22E . 0.9800 ?
C22B H22F . 0.9800 ?
C23B H23D . 0.9800 ?
C23B H23E . 0.9800 ?
C23B H23F . 0.9800 ?

loop_
_geom_hbond_atom_site_label_D
_geom_hbond_atom_site_label_H
_geom_hbond_atom_site_label_A
_geom_hbond_site_symmetry_A
_geom_hbond_distance_DH
_geom_hbond_distance_HA
_geom_hbond_distance_DA
_geom_hbond_angle_DHA
_geom_hbond_publ_flag
C5 H5 O1 4_676 0.95 2.45 3.3293(19) 154 y
C9 H9A Cg1 3_767 0.98 2.65 3.5705(17) 156 y

loop_
_geom_torsion_atom_site_label_1
_geom_torsion_atom_site_label_2
_geom_torsion_atom_site_label_3
_geom_torsion_atom_site_label_4
_geom_torsion_site_symmetry_1
_geom_torsion_site_symmetry_2
_geom_torsion_site_symmetry_3
_geom_torsion_site_symmetry_4
_geom_torsion
_geom_torsion_publ_flag
C8 N1 C1 C2 . . . . -176.44(14) ?
C9 N1 C1 C2 . . . . 5.6(2) ?
C8 N1 C1 C6 . . . . 2.69(16) ?
C9 N1 C1 C6 . . . . -175.30(13) ?
C6 C1 C2 C3 . . . . 0.3(2) ?
N1 C1 C2 C3 . . . . 179.35(13) ?
C1 C2 C3 C4 . . . . 1.0(2) ?
C2 C3 C4 C5 . . . . -0.7(2) ?
C3 C4 C5 C6 . . . . -0.8(2) ?
C4 C5 C6 C1 . . . . 2.0(2) ?
C4 C5 C6 C7 . . . . -177.19(14) ?
C2 C1 C6 C5 . . . . -1.9(2) ?
N1 C1 C6 C5 . . . . 178.95(12) ?
C2 C1 C6 C7 . . . . 177.53(12) ?
N1 C1 C6 C7 . . . . -1.67(15) ?
C5 C6 C7 C11 . . . . -59.72(19) ?
C1 C6 C7 C11 . . . . 120.99(13) ?
C5 C6 C7 C10 . . . . 62.06(19) ?
C1 C6 C7 C10 . . . . -117.23(13) ?
C5 C6 C7 C8 . . . . 179.47(14) ?
C1 C6 C7 C8 . . . . 0.18(14) ?
C1 N1 C8 C12 . . . . 175.08(12) ?
C9 N1 C8 C12 . . . . -7.0(2) ?
C1 N1 C8 C7 . . . . -2.53(15) ?
C9 N1 C8 C7 . . . . 175.40(12) ?
C6 C7 C8 C12 . . . . -176.03(14) ?
C11 C7 C8 C12 . . . . 65.07(18) ?
C10 C7 C8 C12 . . . . -59.19(18) ?
C6 C7 C8 N1 . . . . 1.39(13) ?
C11 C7 C8 N1 . . . . -117.52(12) ?
C10 C7 C8 N1 . . . . 118.23(12) ?
N1 C8 C12 C13 . . . . 174.55(13) ?
C7 C8 C12 C13 . . . . -8.4(2) ?
C8 C12 C13 C14 . . . . 177.00(14) ?
C12 C13 C14 C15 . . . . 176.56(13) ?
C12 C13 C14 C19 . . . . -4.0(2) ?
C13 C14 C15 O1 . . . . -1.7(2) ?
C19 C14 C15 O1 . . . . 178.83(15) ?
C13 C14 C15 C16 . . . . 178.40(13) ?
C19 C14 C15 C16 . . . . -1.1(2) ?
O1 C15 C16 C17A . . . . -161.6(2) ?
C14 C15 C16 C17A . . . . 18.3(3) ?
O1 C15 C16 C17B . . . . 168.3(3) ?
C14 C15 C16 C17B . . . . -11.7(3) ?
C13 C14 C19 C18B . . . . 164.7(3) ?
C15 C14 C19 C18B . . . . -15.8(4) ?
C13 C14 C19 C18A . . . . -164.90(17) ?
C15 C14 C19 C18A . . . . 14.5(2) ?
C15 C16 C17A C18A . . . . -48.0(3) ?
C16 C17A C18A C20A . . . . -171.4(3) ?
C16 C17A C18A C19 . . . . 60.0(3) ?
C14 C19 C18A C17A . . . . -43.3(3) ?
C14 C19 C18A C20A . . . . -172.8(3) ?
C17A C18A C20A C21A . . . . -177.1(3) ?
C19 C18A C20A C21A . . . . -49.3(4) ?
C17A C18A C20A C23A . . . . -54.8(4) ?
C19 C18A C20A C23A . . . . 73.0(4) ?
C17A C18A C20A C22A . . . . 65.3(4) ?
C19 C18A C20A C22A . . . . -166.9(3) ?
C15 C16 C17B C18B . . . . 42.5(6) ?
C14 C19 C18B C17B . . . . 41.3(5) ?
C14 C19 C18B C20B . . . . 171.0(4) ?
C16 C17B C18B C19 . . . . -55.4(6) ?
C16 C17B C18B C20B . . . . 171.7(5) ?
C19 C18B C20B C23B . . . . 167.3(5) ?
C17B C18B C20B C23B . . . . -66.8(7) ?
C19 C18B C20B C22B . . . . -71.0(7) ?
C17B C18B C20B C22B . . . . 54.9(8) ?
C19 C18B C20B C21B . . . . 48.5(8) ?
C17B C18B C20B C21B . . . . 174.4(6) ?
